data_4330242
loop_
_publ_author_name
'Jian-Bin Lin'
'Wei Xue'
'Bao-Ying Wang'
'Jun Tao'
'Wei-Xiong Zhang'
'Jie-Peng Zhang'
'Xiao-Ming Chen'

_publ_section_title
;
 Chemical/Physical Pressure Tunable Spin-Transition Temperature and
 Hysteresis in a Two-Step Spin Crossover Porous Coordination Framework
;
_journal_name_full 'Inorganic Chemistry'
_journal_page_first 9423
_journal_page_last 9430
_journal_paper_doi 10.1021/ic301237p
_journal_volume 51
_journal_year 2012
_chemical_formula_sum 'C24 H14 Br2 Fe N10'
_chemical_formula_weight 658.12
_chemical_name_systematic
; 
 ? 
;
_space_group_IT_number 2
_symmetry_cell_setting triclinic
_symmetry_space_group_name_Hall '-P 1'
_symmetry_space_group_name_H-M 'P -1'
_atom_sites_solution_hydrogens geom
_atom_sites_solution_primary direct
_atom_sites_solution_secondary difmap
_audit_creation_method SHELXL-97
_cell_angle_alpha 88.809(5)
_cell_angle_beta 103.415(5)
_cell_angle_gamma 89.486(5)
_cell_formula_units_Z 2
_cell_length_a 8.5092(5)
_cell_length_b 14.6903(10)
_cell_length_c 10.2033(6)
_cell_measurement_reflns_used 1788
_cell_measurement_temperature 173(2)
_cell_measurement_theta_max 62.4901
_cell_measurement_theta_min 3.0008
_cell_volume 1240.25(14)
_computing_cell_refinement
;
CrysAlisPro, Oxford Diffraction Ltd.,
Version 1.171.34.44 (release 25-10-2010 CrysAlis171 .NET)
(compiled Oct 25 2010,18:11:34)
;
_computing_data_collection
;
CrysAlisPro, Oxford Diffraction Ltd.,
Version 1.171.34.44 (release 25-10-2010 CrysAlis171 .NET)
(compiled Oct 25 2010,18:11:34)
;
_computing_data_reduction
;
CrysAlisPro, Oxford Diffraction Ltd.,
Version 1.171.34.44 (release 25-10-2010 CrysAlis171 .NET)
(compiled Oct 25 2010,18:11:34)
;
_computing_molecular_graphics 'SHELXTL Ver. 6.12, (Sheldrick, 2000)'
_computing_publication_material 'SHELXTL Ver. 6.12, (Sheldrick, 2000)'
_computing_structure_refinement 'SHELXTL Ver. 6.12, (Sheldrick, 2000)'
_computing_structure_solution 'SHELXTL Ver. 6.12, (Sheldrick, 2000)'
_diffrn_ambient_temperature 173(2)
_diffrn_measured_fraction_theta_full 0.988
_diffrn_measured_fraction_theta_max 0.988
_diffrn_measurement_device_type 'Xcalibur, Sapphire3, Gemini ultra'
_diffrn_measurement_method '\w scans'
_diffrn_radiation_monochromator graphite
_diffrn_radiation_source 'fine-focus sealed tube'
_diffrn_radiation_type CuK\a
_diffrn_radiation_wavelength 1.54178
_diffrn_reflns_av_R_equivalents 0.0000
_diffrn_reflns_av_sigmaI/netI 0.1382
_diffrn_reflns_limit_h_max 9
_diffrn_reflns_limit_h_min -9
_diffrn_reflns_limit_k_max 13
_diffrn_reflns_limit_k_min -16
_diffrn_reflns_limit_l_max 11
_diffrn_reflns_limit_l_min -11
_diffrn_reflns_number 7018
_diffrn_reflns_theta_full 62.65
_diffrn_reflns_theta_max 62.65
_diffrn_reflns_theta_min 3.01
_exptl_absorpt_coefficient_mu 8.949
_exptl_absorpt_correction_T_max 0.6632
_exptl_absorpt_correction_T_min 0.5346
_exptl_absorpt_correction_type multi-scan
_exptl_absorpt_process_details
;
CrysAlisPro, Oxford Diffraction Ltd.,
Version 1.171.34.44 (release 25-10-2010 CrysAlis171 .NET)
(compiled Oct 25 2010,18:11:34)
empirical absorption correction using spherical harmonics,
 implemented in SCALE3 ABSPACK scaling algorithm.
;
_exptl_crystal_colour dark-red
_exptl_crystal_density_diffrn 1.762
_exptl_crystal_description block
_exptl_crystal_F_000 648
_exptl_crystal_size_max 0.08
_exptl_crystal_size_mid 0.08
_exptl_crystal_size_min 0.05
_refine_diff_density_max 1.526
_refine_diff_density_min -0.870
_refine_diff_density_rms 0.183
_refine_ls_extinction_method none
_refine_ls_goodness_of_fit_ref 1.002
_refine_ls_hydrogen_treatment constr
_refine_ls_matrix_type full
_refine_ls_number_parameters 338
_refine_ls_number_reflns 7018
_refine_ls_number_restraints 0
_refine_ls_restrained_S_all 1.002
_refine_ls_R_factor_all 0.1012
_refine_ls_R_factor_gt 0.0636
_refine_ls_shift/su_max 0.000
_refine_ls_shift/su_mean 0.000
_refine_ls_structure_factor_coef Fsqd
_refine_ls_weighting_details 'calc w=1/[\s^2^(Fo^2^)+(0.0600P)^2^+0.0000P] where P=(Fo^2^+2Fc^2^)/3'
_refine_ls_weighting_scheme calc
_refine_ls_wR_factor_gt 0.1575
_refine_ls_wR_factor_ref 0.1679
_reflns_number_gt 4266
_reflns_number_total 7018
_reflns_threshold_expression >2sigma(I)
_cod_data_source_file ic301237p_si_002_8.cif
_cod_data_source_block 1_173K
_cod_original_cell_volume 1240.25(13)
_cod_database_code 4330242

loop_
_symmetry_equiv_pos_as_xyz
'x, y, z'
'-x, -y, -z'

loop_
_atom_site_label
_atom_site_type_symbol
_atom_site_fract_x
_atom_site_fract_y
_atom_site_fract_z
_atom_site_U_iso_or_equiv
_atom_site_adp_type
_atom_site_occupancy
_atom_site_symmetry_multiplicity
_atom_site_calc_flag
_atom_site_refinement_flags
Br1 Br 0.14033(12) 0.32330(7) 0.01897(9) 0.0364(3) Uani 1 1 d .
Br2 Br 0.40894(13) -0.17959(7) 1.49736(9) 0.0365(3) Uani 1 1 d .
Fe1 Fe 0.5000 0.5000 0.5000 0.0186(4) Uani 1 2 d S
Fe2 Fe 0.0000 0.0000 1.0000 0.0197(4) Uani 1 2 d S
N1 N 0.2992(8) 0.4746(4) 0.3554(6) 0.0187(14) Uani 1 1 d .
N2 N 0.3429(8) 0.5808(4) 0.5588(6) 0.0187(14) Uani 1 1 d .
N3 N 0.3432(7) 0.6394(4) 0.6590(6) 0.0165(14) Uani 1 1 d .
N4 N 0.0940(8) 0.6385(4) 0.5204(6) 0.0211(15) Uani 1 1 d .
N5 N 0.0511(8) 0.8856(4) 0.8660(6) 0.0226(15) Uani 1 1 d .
N6 N 0.2233(8) -0.0290(4) 1.1523(6) 0.0211(15) Uani 1 1 d .
N7 N 0.1701(8) 0.0821(4) 0.9356(6) 0.0220(15) Uani 1 1 d .
N8 N 0.1657(8) 0.1445(5) 0.8347(6) 0.0261(16) Uani 1 1 d .
N9 N 0.4131(8) 0.1425(5) 0.9767(6) 0.0229(15) Uani 1 1 d .
N10 N 0.4472(8) 0.3942(5) 0.6216(6) 0.0206(15) Uani 1 1 d .
C1 C 0.2900(10) 0.4175(5) 0.2548(7) 0.0229(18) Uani 1 1 d .
H1A H 0.3838 0.3843 0.2476 0.028 Uiso 1 1 calc R
C2 C 0.1456(10) 0.4052(5) 0.1595(8) 0.0252(19) Uani 1 1 d .
C3 C 0.0081(10) 0.4541(6) 0.1660(7) 0.027(2) Uani 1 1 d .
H3A H -0.0909 0.4476 0.1009 0.032 Uiso 1 1 calc R
C4 C 0.0222(10) 0.5143(6) 0.2741(8) 0.0248(18) Uani 1 1 d .
H4A H -0.0685 0.5496 0.2832 0.030 Uiso 1 1 calc R
C5 C 0.1661(9) 0.5214(5) 0.3654(7) 0.0187(17) Uani 1 1 d .
C6 C 0.1935(9) 0.5815(5) 0.4805(7) 0.0180(17) Uani 1 1 d .
C7 C 0.1910(10) 0.6724(6) 0.6310(7) 0.0234(18) Uani 1 1 d .
C8 C 0.1420(10) 0.7446(6) 0.7123(7) 0.0234(18) Uani 1 1 d .
C9 C 0.2488(10) 0.7784(6) 0.8208(8) 0.0244(18) Uani 1 1 d .
H9A H 0.3561 0.7546 0.8461 0.029 Uiso 1 1 calc R
C10 C 0.2000(10) 0.8481(6) 0.8947(8) 0.0231(18) Uani 1 1 d .
H10A H 0.2770 0.8702 0.9697 0.028 Uiso 1 1 calc R
C11 C -0.0495(10) 0.8507(6) 0.7626(8) 0.033(2) Uani 1 1 d .
H11A H -0.1565 0.8750 0.7396 0.039 Uiso 1 1 calc R
C12 C -0.0124(10) 0.7806(6) 0.6832(8) 0.0282(19) Uani 1 1 d .
H12A H -0.0925 0.7583 0.6105 0.034 Uiso 1 1 calc R
C13 C 0.2423(11) -0.0863(5) 1.2590(7) 0.0233(19) Uani 1 1 d .
H13A H 0.1532 -0.1212 1.2716 0.028 Uiso 1 1 calc R
C14 C 0.3880(10) -0.0953(5) 1.3501(8) 0.0242(18) Uani 1 1 d .
C15 C 0.5198(11) -0.0440(6) 1.3377(8) 0.030(2) Uani 1 1 d .
H15A H 0.6200 -0.0496 1.4022 0.036 Uiso 1 1 calc R
C16 C 0.5003(10) 0.0159(6) 1.2278(7) 0.0238(19) Uani 1 1 d .
H16A H 0.5878 0.0523 1.2155 0.029 Uiso 1 1 calc R
C17 C 0.3532(10) 0.0221(6) 1.1370(7) 0.0237(19) Uani 1 1 d .
C18 C 0.3143(10) 0.0829(5) 1.0182(7) 0.0194(17) Uani 1 1 d .
C19 C 0.3173(9) 0.1779(6) 0.8658(7) 0.0211(17) Uani 1 1 d .
C20 C 0.3636(11) 0.2528(6) 0.7815(8) 0.0260(19) Uani 1 1 d .
C21 C 0.2514(10) 0.2906(6) 0.6766(7) 0.0237(18) Uani 1 1 d .
H21A H 0.1432 0.2698 0.6560 0.028 Uiso 1 1 calc R
C22 C 0.2990(10) 0.3611(5) 0.5996(8) 0.0227(18) Uani 1 1 d .
H22A H 0.2196 0.3869 0.5268 0.027 Uiso 1 1 calc R
C23 C 0.5503(10) 0.3583(6) 0.7233(8) 0.0266(19) Uani 1 1 d .
H23A H 0.6558 0.3829 0.7438 0.032 Uiso 1 1 calc R
C24 C 0.5198(10) 0.2848(6) 0.8078(8) 0.0255(18) Uani 1 1 d .
H24A H 0.6025 0.2593 0.8783 0.031 Uiso 1 1 calc R

loop_
_atom_site_aniso_label
_atom_site_aniso_U_11
_atom_site_aniso_U_22
_atom_site_aniso_U_33
_atom_site_aniso_U_23
_atom_site_aniso_U_13
_atom_site_aniso_U_12
Br1 0.0455(6) 0.0326(5) 0.0324(5) -0.0099(4) 0.0110(4) 0.0059(5)
Br2 0.0516(6) 0.0282(5) 0.0320(5) 0.0067(4) 0.0150(4) 0.0015(5)
Fe1 0.0159(9) 0.0204(10) 0.0228(9) -0.0004(7) 0.0108(7) 0.0014(8)
Fe2 0.0162(9) 0.0179(9) 0.0277(9) -0.0007(7) 0.0110(8) 0.0012(8)
N1 0.017(4) 0.025(4) 0.017(3) 0.003(3) 0.010(3) 0.006(3)
N2 0.020(4) 0.017(3) 0.019(3) -0.004(3) 0.004(3) -0.002(3)
N3 0.008(3) 0.020(3) 0.023(3) 0.000(3) 0.005(3) 0.003(3)
N4 0.022(4) 0.015(3) 0.027(3) 0.002(3) 0.007(3) 0.002(3)
N5 0.024(4) 0.021(4) 0.027(3) -0.003(3) 0.013(3) -0.002(3)
N6 0.017(4) 0.024(4) 0.027(3) 0.000(3) 0.014(3) -0.001(3)
N7 0.027(4) 0.014(3) 0.027(3) 0.001(3) 0.012(3) 0.001(3)
N8 0.023(4) 0.028(4) 0.030(4) -0.002(3) 0.012(3) 0.003(3)
N9 0.019(3) 0.020(4) 0.032(4) 0.001(3) 0.011(3) -0.004(3)
N10 0.014(3) 0.027(4) 0.022(3) 0.002(3) 0.007(3) 0.008(3)
C1 0.027(5) 0.016(4) 0.031(4) -0.001(3) 0.016(4) 0.002(4)
C2 0.024(5) 0.018(4) 0.038(5) -0.004(3) 0.017(4) -0.002(4)
C3 0.021(5) 0.037(5) 0.023(4) 0.003(4) 0.006(4) -0.005(4)
C4 0.024(4) 0.024(4) 0.029(4) 0.000(3) 0.010(4) 0.007(4)
C5 0.021(4) 0.019(4) 0.015(3) 0.003(3) 0.003(3) 0.000(3)
C6 0.017(4) 0.017(4) 0.018(4) 0.001(3) 0.002(3) 0.005(3)
C7 0.024(4) 0.027(5) 0.021(4) 0.001(3) 0.009(3) 0.005(4)
C8 0.025(4) 0.022(4) 0.027(4) 0.001(3) 0.014(4) 0.002(3)
C9 0.016(4) 0.027(5) 0.033(4) -0.007(3) 0.011(4) 0.008(3)
C10 0.017(4) 0.027(5) 0.029(4) -0.008(3) 0.012(3) -0.005(3)
C11 0.017(4) 0.043(6) 0.039(5) -0.012(4) 0.008(4) 0.005(4)
C12 0.022(5) 0.023(4) 0.040(5) -0.007(4) 0.007(4) 0.000(4)
C13 0.036(5) 0.017(4) 0.022(4) -0.001(3) 0.018(4) 0.004(4)
C14 0.029(5) 0.018(4) 0.032(4) 0.005(3) 0.020(4) 0.003(4)
C15 0.036(5) 0.022(5) 0.030(4) -0.002(3) 0.006(4) -0.004(4)
C16 0.016(4) 0.028(5) 0.025(4) 0.005(3) 0.003(3) -0.004(4)
C17 0.027(5) 0.022(4) 0.027(4) -0.011(3) 0.016(4) 0.001(4)
C18 0.022(4) 0.014(4) 0.023(4) 0.003(3) 0.007(3) 0.008(3)
C19 0.018(4) 0.024(4) 0.022(4) 0.001(3) 0.006(3) 0.002(4)
C20 0.032(5) 0.019(4) 0.031(4) -0.003(3) 0.016(4) -0.003(4)
C21 0.013(4) 0.031(5) 0.029(4) 0.002(4) 0.009(3) 0.002(3)
C22 0.022(5) 0.018(4) 0.026(4) 0.001(3) 0.001(3) 0.006(3)
C23 0.020(5) 0.031(5) 0.035(5) -0.003(4) 0.018(4) -0.005(4)
C24 0.023(5) 0.026(5) 0.028(4) 0.004(3) 0.009(4) 0.001(4)

loop_
_atom_type_symbol
_atom_type_description
_atom_type_scat_dispersion_real
_atom_type_scat_dispersion_imag
_atom_type_scat_source
C C 0.0181 0.0091 'International Tables Vol C Tables 4.2.6.8 and 6.1.1.4'
H H 0.0000 0.0000 'International Tables Vol C Tables 4.2.6.8 and 6.1.1.4'
N N 0.0311 0.0180 'International Tables Vol C Tables 4.2.6.8 and 6.1.1.4'
Fe Fe -1.1336 3.1974 'International Tables Vol C Tables 4.2.6.8 and 6.1.1.4'
Br Br -0.6763 1.2805 'International Tables Vol C Tables 4.2.6.8 and 6.1.1.4'

loop_
_geom_angle_atom_site_label_1
_geom_angle_atom_site_label_2
_geom_angle_atom_site_label_3
_geom_angle
_geom_angle_site_symmetry_1
_geom_angle_site_symmetry_3
N2 Fe1 N2 180.000(2) 2_666 .
N2 Fe1 N1 99.8(2) 2_666 .
N2 Fe1 N1 80.2(2) . .
N2 Fe1 N1 80.2(2) 2_666 2_666
N2 Fe1 N1 99.8(2) . 2_666
N1 Fe1 N1 180.000(1) . 2_666
N2 Fe1 N10 89.6(3) 2_666 .
N2 Fe1 N10 90.4(3) . .
N1 Fe1 N10 91.1(2) . .
N1 Fe1 N10 88.9(2) 2_666 .
N2 Fe1 N10 90.4(3) 2_666 2_666
N2 Fe1 N10 89.6(3) . 2_666
N1 Fe1 N10 88.9(2) . 2_666
N1 Fe1 N10 91.1(2) 2_666 2_666
N10 Fe1 N10 180.0(2) . 2_666
N7 Fe2 N7 180.000(1) 2_557 .
N7 Fe2 N6 103.1(2) 2_557 .
N7 Fe2 N6 76.9(2) . .
N7 Fe2 N6 76.9(2) 2_557 2_557
N7 Fe2 N6 103.1(2) . 2_557
N6 Fe2 N6 180.000(1) . 2_557
N7 Fe2 N5 90.0(2) 2_557 1_545
N7 Fe2 N5 90.0(2) . 1_545
N6 Fe2 N5 92.4(2) . 1_545
N6 Fe2 N5 87.6(2) 2_557 1_545
N7 Fe2 N5 90.0(2) 2_557 2_567
N7 Fe2 N5 90.0(2) . 2_567
N6 Fe2 N5 87.6(2) . 2_567
N6 Fe2 N5 92.4(2) 2_557 2_567
N5 Fe2 N5 180.000(1) 1_545 2_567
C1 N1 C5 119.1(6) . .
C1 N1 Fe1 125.8(5) . .
C5 N1 Fe1 115.1(5) . .
C6 N2 N3 107.2(6) . .
C6 N2 Fe1 115.3(5) . .
N3 N2 Fe1 137.6(5) . .
C7 N3 N2 103.6(6) . .
C6 N4 C7 101.3(6) . .
C11 N5 C10 114.6(7) . .
C11 N5 Fe2 127.6(6) . 1_565
C10 N5 Fe2 117.8(5) . 1_565
C13 N6 C17 118.6(7) . .
C13 N6 Fe2 127.0(6) . .
C17 N6 Fe2 114.3(5) . .
C18 N7 N8 108.9(7) . .
C18 N7 Fe2 115.1(5) . .
N8 N7 Fe2 135.6(5) . .
C19 N8 N7 102.3(6) . .
C19 N9 C18 101.7(6) . .
C23 N10 C22 115.5(7) . .
C23 N10 Fe1 124.1(6) . .
C22 N10 Fe1 120.3(5) . .
N1 C1 C2 121.4(8) . .
N1 C1 H1A 119.3 . .
C2 C1 H1A 119.3 . .
C3 C2 C1 120.4(7) . .
C3 C2 Br1 120.1(6) . .
C1 C2 Br1 119.4(6) . .
C2 C3 C4 116.6(7) . .
C2 C3 H3A 121.7 . .
C4 C3 H3A 121.7 . .
C5 C4 C3 119.9(8) . .
C5 C4 H4A 120.1 . .
C3 C4 H4A 120.1 . .
N1 C5 C4 122.5(7) . .
N1 C5 C6 113.3(6) . .
C4 C5 C6 124.2(7) . .
N4 C6 N2 113.4(6) . .
N4 C6 C5 130.4(7) . .
N2 C6 C5 116.2(7) . .
N4 C7 N3 114.5(7) . .
N4 C7 C8 124.1(7) . .
N3 C7 C8 121.2(7) . .
C9 C8 C12 117.0(8) . .
C9 C8 C7 121.0(8) . .
C12 C8 C7 122.0(7) . .
C8 C9 C10 119.9(7) . .
C8 C9 H9A 120.1 . .
C10 C9 H9A 120.1 . .
N5 C10 C9 124.0(7) . .
N5 C10 H10A 118.0 . .
C9 C10 H10A 118.0 . .
N5 C11 C12 125.5(8) . .
N5 C11 H11A 117.3 . .
C12 C11 H11A 117.3 . .
C8 C12 C11 119.0(7) . .
C8 C12 H12A 120.5 . .
C11 C12 H12A 120.5 . .
N6 C13 C14 121.0(8) . .
N6 C13 H13A 119.5 . .
C14 C13 H13A 119.5 . .
C13 C14 C15 121.5(7) . .
C13 C14 Br2 119.2(6) . .
C15 C14 Br2 119.4(6) . .
C14 C15 C16 117.7(8) . .
C14 C15 H15A 121.2 . .
C16 C15 H15A 121.2 . .
C17 C16 C15 119.3(8) . .
C17 C16 H16A 120.3 . .
C15 C16 H16A 120.3 . .
C16 C17 N6 121.9(7) . .
C16 C17 C18 125.4(8) . .
N6 C17 C18 112.7(7) . .
N7 C18 N9 112.0(6) . .
N7 C18 C17 120.7(7) . .
N9 C18 C17 127.3(7) . .
N9 C19 N8 115.1(7) . .
N9 C19 C20 124.6(7) . .
N8 C19 C20 120.2(7) . .
C24 C20 C21 118.9(8) . .
C24 C20 C19 121.0(7) . .
C21 C20 C19 120.1(8) . .
C20 C21 C22 118.6(7) . .
C20 C21 H21A 120.7 . .
C22 C21 H21A 120.7 . .
N10 C22 C21 124.5(7) . .
N10 C22 H22A 117.7 . .
C21 C22 H22A 117.7 . .
N10 C23 C24 125.9(8) . .
N10 C23 H23A 117.1 . .
C24 C23 H23A 117.1 . .
C20 C24 C23 116.5(7) . .
C20 C24 H24A 121.8 . .
C23 C24 H24A 121.8 . .

loop_
_geom_bond_atom_site_label_1
_geom_bond_atom_site_label_2
_geom_bond_distance
_geom_bond_site_symmetry_2
Br1 C2 1.883(8) .
Br2 C14 1.902(8) .
Fe1 N2 1.982(7) 2_666
Fe1 N2 1.982(7) .
Fe1 N1 2.025(6) .
Fe1 N1 2.025(6) 2_666
Fe1 N10 2.085(7) .
Fe1 N10 2.085(7) 2_666
Fe2 N7 2.103(7) 2_557
Fe2 N7 2.103(7) .
Fe2 N6 2.189(6) .
Fe2 N6 2.189(6) 2_557
Fe2 N5 2.289(7) 1_545
Fe2 N5 2.289(7) 2_567
N1 C1 1.329(10) .
N1 C5 1.344(10) .
N2 C6 1.335(9) .
N2 N3 1.350(8) .
N3 C7 1.344(10) .
N4 C6 1.321(10) .
N4 C7 1.343(9) .
N5 C11 1.312(10) .
N5 C10 1.343(11) .
N5 Fe2 2.289(7) 1_565
N6 C13 1.341(10) .
N6 C17 1.378(11) .
N7 C18 1.317(9) .
N7 N8 1.357(9) .
N8 C19 1.354(10) .
N9 C19 1.325(9) .
N9 C18 1.348(10) .
N10 C23 1.293(10) .
N10 C22 1.327(11) .
C1 C2 1.395(11) .
C1 H1A 0.9500 .
C2 C3 1.383(12) .
C3 C4 1.412(11) .
C3 H3A 0.9500 .
C4 C5 1.362(10) .
C4 H4A 0.9500 .
C5 C6 1.460(10) .
C7 C8 1.474(11) .
C8 C9 1.365(11) .
C8 C12 1.376(12) .
C9 C10 1.400(11) .
C9 H9A 0.9500 .
C10 H10A 0.9500 .
C11 C12 1.402(12) .
C11 H11A 0.9500 .
C12 H12A 0.9500 .
C13 C14 1.370(11) .
C13 H13A 0.9500 .
C14 C15 1.385(12) .
C15 C16 1.390(11) .
C15 H15A 0.9500 .
C16 C17 1.375(11) .
C16 H16A 0.9500 .
C17 C18 1.462(11) .
C19 C20 1.494(11) .
C20 C24 1.382(12) .
C20 C21 1.364(11) .
C21 C22 1.405(11) .
C21 H21A 0.9500 .
C22 H22A 0.9500 .
C23 C24 1.431(11) .
C23 H23A 0.9500 .
C24 H24A 0.9500 .
